data_4334477
loop_
_publ_author_name
'Mei Wang'
'Jason England'
'Thomas Weyherm\"uller'
'Swarna-Latha Kokatam'
'Christopher J. Pollock'
'Serena DeBeer'
'Jingmei Shen'
'Glenn P.A. Yap'
'Klaus H. Theopold'
'Karl Wieghardt'

_publ_section_title
;
 New Complexes of Chromium(III) Containing Organic \p-Radical Ligands: An
 Experimental and Density Functional Theory Study
;
_journal_name_full 'Inorganic Chemistry'
_journal_page_first 4472
_journal_page_last 4487
_journal_paper_doi 10.1021/ic302743s
_journal_volume 52
_journal_year 2013
_chemical_compound_source diethyelether
_chemical_formula_moiety 'C20 H32 Cr N4 O4'
_chemical_formula_sum 'C20 H32 Cr N4 O4'
_chemical_formula_weight 444.50
_chemical_name_systematic
; 
 ? 
;
_space_group_IT_number 14
_symmetry_cell_setting monoclinic
_symmetry_Int_Tables_number 14
_symmetry_space_group_name_Hall '-P 2yn'
_symmetry_space_group_name_H-M 'P 1 21/n 1'
_atom_sites_solution_hydrogens geom
_atom_sites_solution_primary direct
_atom_sites_solution_secondary difmap
_audit_block_code WGT-WM-001-01
_audit_creation_date 2012-07-04
_cell_angle_alpha 90.00
_cell_angle_beta 108.346(2)
_cell_angle_gamma 90.00
_cell_formula_units_Z 4
_cell_length_a 9.6230(12)
_cell_length_b 16.838(2)
_cell_length_c 14.639(2)
_cell_measurement_reflns_used 9870
_cell_measurement_temperature 100(2)
_cell_measurement_theta_max 32.1998
_cell_measurement_theta_min 2.4192
_cell_volume 2251.4(5)
_computing_cell_refinement 'SAINT software (Bruker AXS, 2004)'
_computing_data_collection 'APEX2 (Bruker AXS, 2008)'
_computing_data_reduction 'SAINT software (Bruker AXS, 2004)'
_computing_structure_refinement 'SHELXL-97 (Sheldrick, 1997)'
_computing_structure_solution 'SHELXS-97 (Sheldrick, 1990)'
_diffrn_ambient_temperature 100(2)
_diffrn_detector_area_resol_mean 66.67
_diffrn_measured_fraction_theta_full 0.998
_diffrn_measured_fraction_theta_max 0.998
_diffrn_measurement_device_type 'Bruker-AXS Kappa Mach3 APEX-II'
_diffrn_measurement_method 'CCD \f- and \w-scans'
_diffrn_radiation_monochromator 'Incoatec Helios mirrors'
_diffrn_radiation_source '0.2 x 2mm^2^ focus rotating anode'
_diffrn_radiation_type MoK\a
_diffrn_radiation_wavelength 0.71073
_diffrn_reflns_av_R_equivalents 0.0261
_diffrn_reflns_av_sigmaI/netI 0.0138
_diffrn_reflns_limit_h_max 14
_diffrn_reflns_limit_h_min -14
_diffrn_reflns_limit_k_max 25
_diffrn_reflns_limit_k_min -25
_diffrn_reflns_limit_l_max 21
_diffrn_reflns_limit_l_min -21
_diffrn_reflns_number 70150
_diffrn_reflns_theta_full 32.25
_diffrn_reflns_theta_max 32.25
_diffrn_reflns_theta_min 1.90
_exptl_absorpt_coefficient_mu 0.540
_exptl_absorpt_correction_T_max 0.97230
_exptl_absorpt_correction_T_min 0.84513
_exptl_absorpt_correction_type gaussian
_exptl_absorpt_process_details 'SADABS (Bruker AXS, 2008)'
_exptl_crystal_colour green
_exptl_crystal_density_diffrn 1.311
_exptl_crystal_description needle
_exptl_crystal_F_000 944
_exptl_crystal_size_max 0.58
_exptl_crystal_size_mid 0.09
_exptl_crystal_size_min 0.05
_refine_diff_density_max 0.496
_refine_diff_density_min -0.431
_refine_diff_density_rms 0.053
_refine_ls_extinction_method none
_refine_ls_goodness_of_fit_ref 1.030
_refine_ls_hydrogen_treatment constr
_refine_ls_matrix_type full
_refine_ls_number_parameters 268
_refine_ls_number_reflns 7968
_refine_ls_number_restraints 0
_refine_ls_restrained_S_all 1.030
_refine_ls_R_factor_all 0.0327
_refine_ls_R_factor_gt 0.0275
_refine_ls_shift/su_max 0.001
_refine_ls_shift/su_mean 0.000
_refine_ls_structure_factor_coef Fsqd
_refine_ls_weighting_details 'calc w=1/[\s^2^(Fo^2^)+(0.0394P)^2^+0.9774P] where P=(Fo^2^+2Fc^2^)/3'
_refine_ls_weighting_scheme calc
_refine_ls_wR_factor_gt 0.0759
_refine_ls_wR_factor_ref 0.0799
_reflns_number_gt 7038
_reflns_number_total 7968
_reflns_threshold_expression >2sigma(I)
_cod_data_source_file ic302743s_si_002_2.cif
_cod_data_source_block 2
_cod_original_sg_symbol_Hall '? -p 2yn'
_cod_original_sg_symbol_H-M 'P 21/n'
_cod_database_code 4334477

loop_
_symmetry_equiv_pos_as_xyz
'x, y, z'
'-x+1/2, y+1/2, -z+1/2'
'-x, -y, -z'
'x-1/2, -y-1/2, z-1/2'

loop_
_atom_site_label
_atom_site_type_symbol
_atom_site_fract_x
_atom_site_fract_y
_atom_site_fract_z
_atom_site_U_iso_or_equiv
_atom_site_adp_type
_atom_site_occupancy
_atom_site_symmetry_multiplicity
_atom_site_calc_flag
_atom_site_refinement_flags
Cr1 Cr 0.450692(14) 0.247483(8) 0.548537(9) 0.01027(4) Uani 1 1 d .
N1 N 0.46305(8) 0.29346(4) 0.67670(5) 0.01152(12) Uani 1 1 d .
C2 C 0.52969(10) 0.36328(5) 0.71276(6) 0.01418(15) Uani 1 1 d .
H2 H 0.5739 0.3935 0.6746 0.017 Uiso 1 1 calc R
C3 C 0.53578(10) 0.39182(6) 0.80135(7) 0.01699(16) Uani 1 1 d .
H3 H 0.5845 0.4404 0.8242 0.020 Uiso 1 1 calc R
C4 C 0.46864(11) 0.34816(6) 0.85864(7) 0.01735(16) Uani 1 1 d .
H4 H 0.4698 0.3677 0.9198 0.021 Uiso 1 1 calc R
C5 C 0.40180(10) 0.27719(6) 0.82478(6) 0.01526(15) Uani 1 1 d .
H5 H 0.3558 0.2473 0.8622 0.018 Uiso 1 1 calc R
C6 C 0.40200(9) 0.24897(5) 0.73381(6) 0.01190(14) Uani 1 1 d .
C7 C 0.34356(9) 0.17503(5) 0.69239(6) 0.01244(14) Uani 1 1 d .
C8 C 0.27986(10) 0.11771(6) 0.73733(7) 0.01619(16) Uani 1 1 d .
H8 H 0.2674 0.1289 0.7979 0.019 Uiso 1 1 calc R
C9 C 0.23601(11) 0.04600(6) 0.69354(7) 0.01922(17) Uani 1 1 d .
H9 H 0.1957 0.0065 0.7241 0.023 Uiso 1 1 calc R
C10 C 0.25176(11) 0.03171(6) 0.60208(7) 0.02010(18) Uani 1 1 d .
H10 H 0.2218 -0.0175 0.5703 0.024 Uiso 1 1 calc R
C11 C 0.31070(10) 0.08960(6) 0.55978(7) 0.01690(16) Uani 1 1 d .
H11 H 0.3189 0.0797 0.4978 0.020 Uiso 1 1 calc R
N12 N 0.35822(8) 0.16083(4) 0.60273(5) 0.01262(13) Uani 1 1 d .
O21 O 0.44224(7) 0.18493(4) 0.43255(5) 0.01488(12) Uani 1 1 d .
C22 C 0.40713(10) 0.20529(6) 0.34328(6) 0.01605(16) Uani 1 1 d .
O23 O 0.33722(9) 0.26560(5) 0.30842(5) 0.02322(15) Uani 1 1 d .
C24 C 0.46037(14) 0.14960(7) 0.28050(8) 0.0270(2) Uani 1 1 d .
H24A H 0.3992 0.1558 0.2133 0.040 Uiso 1 1 calc R
H24B H 0.4542 0.0947 0.3011 0.040 Uiso 1 1 calc R
H24C H 0.5622 0.1622 0.2864 0.040 Uiso 1 1 calc R
O31 O 0.52302(7) 0.34715(4) 0.50699(5) 0.01435(12) Uani 1 1 d .
C32 C 0.61288(10) 0.35999(5) 0.45893(6) 0.01471(15) Uani 1 1 d .
O33 O 0.70920(8) 0.31372(5) 0.45311(6) 0.02287(15) Uani 1 1 d .
C34 C 0.59083(13) 0.43862(6) 0.40645(8) 0.02250(19) Uani 1 1 d .
H34A H 0.6845 0.4570 0.4009 0.034 Uiso 1 1 calc R
H34B H 0.5535 0.4778 0.4424 0.034 Uiso 1 1 calc R
H34C H 0.5202 0.4320 0.3420 0.034 Uiso 1 1 calc R
N41 N 0.24556(8) 0.29782(5) 0.47435(6) 0.01506(14) Uani 1 1 d .
H41A H 0.2429 0.3062 0.4117 0.018 Uiso 1 1 calc R
H41B H 0.1750 0.2606 0.4729 0.018 Uiso 1 1 calc R
C42 C 0.20208(10) 0.37349(6) 0.51073(7) 0.01648(16) Uani 1 1 d .
H42 H 0.2929 0.3996 0.5530 0.020 Uiso 1 1 calc R
C43 C 0.10347(12) 0.35584(8) 0.57156(8) 0.0277(2) Uani 1 1 d .
H43A H 0.0093 0.3354 0.5302 0.042 Uiso 1 1 calc R
H43B H 0.0873 0.4047 0.6032 0.042 Uiso 1 1 calc R
H43C H 0.1502 0.3161 0.6204 0.042 Uiso 1 1 calc R
C44 C 0.12978(13) 0.42992(7) 0.42823(8) 0.0263(2) Uani 1 1 d .
H44A H 0.1988 0.4426 0.3934 0.040 Uiso 1 1 calc R
H44B H 0.1014 0.4789 0.4539 0.040 Uiso 1 1 calc R
H44C H 0.0426 0.4046 0.3842 0.040 Uiso 1 1 calc R
N51 N 0.66773(8) 0.20819(5) 0.60269(5) 0.01314(13) Uani 1 1 d .
H51A H 0.7208 0.2385 0.5732 0.016 Uiso 1 1 calc R
H51B H 0.6998 0.2218 0.6668 0.016 Uiso 1 1 calc R
C52 C 0.71388(10) 0.12442(6) 0.59718(7) 0.01734(16) Uani 1 1 d .
H52 H 0.6538 0.1013 0.5342 0.021 Uiso 1 1 calc R
C53 C 0.69037(12) 0.07537(6) 0.67841(9) 0.0247(2) Uani 1 1 d .
H53A H 0.7550 0.0948 0.7403 0.037 Uiso 1 1 calc R
H53B H 0.7127 0.0195 0.6703 0.037 Uiso 1 1 calc R
H53C H 0.5882 0.0801 0.6770 0.037 Uiso 1 1 calc R
C54 C 0.87494(12) 0.12344(7) 0.60226(8) 0.0244(2) Uani 1 1 d .
H54A H 0.8885 0.1571 0.5511 0.037 Uiso 1 1 calc R
H54B H 0.9045 0.0689 0.5939 0.037 Uiso 1 1 calc R
H54C H 0.9352 0.1437 0.6650 0.037 Uiso 1 1 calc R

loop_
_atom_site_aniso_label
_atom_site_aniso_U_11
_atom_site_aniso_U_22
_atom_site_aniso_U_33
_atom_site_aniso_U_23
_atom_site_aniso_U_13
_atom_site_aniso_U_12
Cr1 0.01082(6) 0.01113(6) 0.00885(6) 0.00010(4) 0.00310(5) 0.00070(4)
N1 0.0117(3) 0.0121(3) 0.0112(3) -0.0003(2) 0.0042(2) -0.0002(2)
C2 0.0153(3) 0.0127(3) 0.0151(4) -0.0011(3) 0.0056(3) -0.0015(3)
C3 0.0200(4) 0.0149(4) 0.0161(4) -0.0042(3) 0.0059(3) -0.0019(3)
C4 0.0214(4) 0.0180(4) 0.0138(4) -0.0033(3) 0.0072(3) 0.0009(3)
C5 0.0173(4) 0.0169(4) 0.0130(4) -0.0003(3) 0.0068(3) 0.0008(3)
C6 0.0116(3) 0.0128(3) 0.0116(3) 0.0002(3) 0.0042(3) 0.0002(3)
C7 0.0116(3) 0.0136(3) 0.0124(3) 0.0000(3) 0.0041(3) -0.0004(3)
C8 0.0155(4) 0.0180(4) 0.0161(4) 0.0009(3) 0.0065(3) -0.0030(3)
C9 0.0188(4) 0.0181(4) 0.0212(4) 0.0012(3) 0.0069(3) -0.0057(3)
C10 0.0222(4) 0.0162(4) 0.0214(4) -0.0032(3) 0.0061(3) -0.0062(3)
C11 0.0192(4) 0.0155(4) 0.0152(4) -0.0034(3) 0.0042(3) -0.0034(3)
N12 0.0129(3) 0.0130(3) 0.0116(3) -0.0008(2) 0.0033(2) -0.0007(2)
O21 0.0177(3) 0.0166(3) 0.0095(3) -0.0007(2) 0.0031(2) 0.0019(2)
C22 0.0169(4) 0.0201(4) 0.0106(3) -0.0012(3) 0.0035(3) -0.0006(3)
O23 0.0297(4) 0.0252(4) 0.0123(3) 0.0029(3) 0.0031(3) 0.0079(3)
C24 0.0364(6) 0.0311(5) 0.0158(4) -0.0020(4) 0.0117(4) 0.0082(4)
O31 0.0160(3) 0.0144(3) 0.0148(3) 0.0014(2) 0.0080(2) 0.0003(2)
C32 0.0167(4) 0.0156(4) 0.0127(3) -0.0002(3) 0.0059(3) -0.0016(3)
O33 0.0232(3) 0.0246(4) 0.0263(4) 0.0058(3) 0.0157(3) 0.0059(3)
C34 0.0326(5) 0.0159(4) 0.0248(5) 0.0035(3) 0.0174(4) 0.0005(4)
N41 0.0132(3) 0.0162(3) 0.0147(3) -0.0007(3) 0.0028(3) 0.0014(3)
C42 0.0158(4) 0.0177(4) 0.0154(4) -0.0001(3) 0.0041(3) 0.0051(3)
C43 0.0238(5) 0.0372(6) 0.0261(5) 0.0052(4) 0.0135(4) 0.0107(4)
C44 0.0309(5) 0.0251(5) 0.0200(5) 0.0044(4) 0.0036(4) 0.0114(4)
N51 0.0133(3) 0.0150(3) 0.0107(3) 0.0000(2) 0.0032(2) 0.0021(2)
C52 0.0171(4) 0.0177(4) 0.0154(4) -0.0018(3) 0.0026(3) 0.0058(3)
C53 0.0203(4) 0.0199(4) 0.0333(6) 0.0088(4) 0.0076(4) 0.0048(3)
C54 0.0220(4) 0.0310(5) 0.0228(5) 0.0043(4) 0.0108(4) 0.0115(4)

loop_
_atom_type_symbol
_atom_type_description
_atom_type_scat_dispersion_real
_atom_type_scat_dispersion_imag
_atom_type_scat_source
C C 0.0033 0.0016 'International Tables Vol C Tables 4.2.6.8 and 6.1.1.4'
H H 0.0000 0.0000 'International Tables Vol C Tables 4.2.6.8 and 6.1.1.4'
N N 0.0061 0.0033 'International Tables Vol C Tables 4.2.6.8 and 6.1.1.4'
O O 0.0106 0.0060 'International Tables Vol C Tables 4.2.6.8 and 6.1.1.4'
Cr Cr 0.3209 0.6236 'International Tables Vol C Tables 4.2.6.8 and 6.1.1.4'

loop_
_exptl_crystal_face_index_h
_exptl_crystal_face_index_k
_exptl_crystal_face_index_l
_exptl_crystal_face_perp_dist
1.00 0.00 2.00 0.2900
-1.00 0.00 -2.00 0.2900
-1.00 -3.00 1.00 0.0400
1.00 3.00 -1.00 0.0500
-1.00 -4.00 0.00 0.0700
1.00 -1.00 -1.00 0.0200
-1.00 1.00 1.00 0.0330
1.00 4.00 -2.00 0.1100

loop_
_geom_angle_atom_site_label_1
_geom_angle_atom_site_label_2
_geom_angle_atom_site_label_3
_geom_angle
O21 Cr1 O31 96.36(3)
O21 Cr1 N1 170.59(3)
O31 Cr1 N1 92.13(3)
O21 Cr1 N12 92.80(3)
O31 Cr1 N12 169.14(3)
N1 Cr1 N12 79.19(3)
O21 Cr1 N51 85.61(3)
O31 Cr1 N51 88.80(3)
N1 Cr1 N51 90.54(3)
N12 Cr1 N51 97.74(3)
O21 Cr1 N41 89.60(3)
O31 Cr1 N41 82.18(3)
N1 Cr1 N41 95.58(3)
N12 Cr1 N41 92.08(3)
N51 Cr1 N41 169.26(3)
C2 N1 C6 118.06(7)
C2 N1 Cr1 125.40(6)
C6 N1 Cr1 116.52(6)
N1 C2 C3 123.02(8)
C2 C3 C4 119.24(8)
C5 C4 C3 119.17(8)
C4 C5 C6 119.52(8)
N1 C6 C5 120.91(8)
N1 C6 C7 113.75(8)
C5 C6 C7 125.34(8)
N12 C7 C8 120.83(8)
N12 C7 C6 114.28(8)
C8 C7 C6 124.85(8)
C9 C8 C7 119.95(9)
C8 C9 C10 118.93(9)
C11 C10 C9 119.32(9)
N12 C11 C10 122.93(9)
C11 N12 C7 117.99(8)
C11 N12 Cr1 125.82(6)
C7 N12 Cr1 116.18(6)
C22 O21 Cr1 130.97(6)
O23 C22 O21 124.88(9)
O23 C22 C24 120.23(9)
O21 C22 C24 114.89(9)
C32 O31 Cr1 131.86(6)
O33 C32 O31 125.26(9)
O33 C32 C34 120.41(8)
O31 C32 C34 114.33(8)
C42 N41 Cr1 118.83(6)
N41 C42 C43 109.83(8)
N41 C42 C44 111.08(8)
C43 C42 C44 111.89(8)
C52 N51 Cr1 123.90(6)
N51 C52 C53 110.59(8)
N51 C52 C54 108.83(8)
C53 C52 C54 110.74(8)

loop_
_geom_bond_atom_site_label_1
_geom_bond_atom_site_label_2
_geom_bond_distance
Cr1 O21 1.9778(7)
Cr1 O31 1.9842(7)
Cr1 N1 1.9983(8)
Cr1 N12 1.9987(8)
Cr1 N51 2.0943(8)
Cr1 N41 2.1083(8)
N1 C2 1.3635(11)
N1 C6 1.3836(11)
C2 C3 1.3668(13)
C3 C4 1.4151(14)
C4 C5 1.3736(13)
C5 C6 1.4144(12)
C6 C7 1.4211(12)
C7 N12 1.3843(11)
C7 C8 1.4121(12)
C8 C9 1.3699(13)
C9 C10 1.4147(15)
C10 C11 1.3698(13)
C11 N12 1.3644(11)
O21 C22 1.2891(11)
C22 O23 1.2361(12)
C22 C24 1.5109(14)
O31 C32 1.2933(11)
C32 O33 1.2341(12)
C32 C34 1.5118(13)
N41 C42 1.4907(12)
C42 C43 1.5210(14)
C42 C44 1.5219(14)
N51 C52 1.4886(12)
C52 C53 1.5221(15)
C52 C54 1.5282(14)

loop_
_geom_hbond_atom_site_label_D
_geom_hbond_atom_site_label_H
_geom_hbond_atom_site_label_A
_geom_hbond_distance_DH
_geom_hbond_distance_HA
_geom_hbond_distance_DA
_geom_hbond_angle_DHA
_geom_hbond_site_symmetry_A
N41 H41A O23 0.92 2.11 2.8846(12) 141.5 .
N51 H51A O33 0.92 2.14 2.9430(11) 145.1 .
N51 H51B O23 0.92 2.09 2.9720(11) 160.3 4_666
